data_7006925
loop_
_publ_author_name
'Chow, Hoi Shan'
'Constable, Edwin C.'
'Housecroft, Catherine E.'
'Neuburger, Markus'
'Schaffner, Silvia'

_publ_section_title
;
 Ligands and complexes with supramolecular aromatic-aromatic
 interactions: iron(II) and ruthenium(II) complexes of
 2,2':6',2''-terpyridines with pendant naphthalene groups.
;
_journal_issue 23
_journal_name_full 'Dalton transactions (Cambridge, England : 2003)'
_journal_page_first 2881
_journal_page_last 2890
_journal_paper_doi 10.1039/b515610f
_journal_year 2006
_chemical_formula_moiety 'C56 H46 Fe N6 O4, 2(F6 P)'
_chemical_formula_sum 'C56 H46 F12 Fe N6 O4 P2'
_chemical_formula_weight 1212.79
_space_group_IT_number 14
_symmetry_cell_setting monoclinic
_symmetry_space_group_name_Hall '-P 2yn'
_symmetry_space_group_name_H-M 'P 1 21/n 1'
_atom_sites_solution_hydrogens geom
_atom_sites_solution_primary direct
_audit_creation_date 05-10-25
_audit_creation_method CRYSTALS_ver_12.24
_cell_angle_alpha 90
_cell_angle_beta 94.84(2)
_cell_angle_gamma 90
_cell_formula_units_Z 8
_cell_length_a 16.897(3)
_cell_length_b 32.914(11)
_cell_length_c 18.693(11)
_cell_measurement_reflns_used 0
_cell_measurement_temperature 173
_cell_measurement_theta_max 0
_cell_measurement_theta_min 0
_cell_volume 10359(7)
_computing_cell_refinement 'Denzo/Scalepack (Otwinowski & Minor, 1996)'
_computing_data_collection 'COLLECT (Nonius BV, 1997)'
_computing_data_reduction 'Denzo/Scalepack (Otwinowski & Minor, 1996)'
_computing_molecular_graphics 'CAMERON (Watkin et al 1996)'
_computing_publication_material 'CRYSTALS (Betteridge et al 2003)'
_computing_structure_refinement 'CRYSTALS (Betteridge et al 2003)'
_computing_structure_solution 'SIR92 (Altomare et al, 1994)'
_diffrn_ambient_temperature 173
_diffrn_measured_fraction_theta_full 0.997
_diffrn_measured_fraction_theta_max 0.993
_diffrn_measurement_device_type 'Nonius Kappa CCD'
_diffrn_measurement_method '\f & \w scans'
_diffrn_radiation_monochromator graphite
_diffrn_radiation_type 'Mo K\a'
_diffrn_radiation_wavelength 0.71073
_diffrn_reflns_av_R_equivalents 0.109
_diffrn_reflns_limit_h_max 19
_diffrn_reflns_limit_h_min -19
_diffrn_reflns_limit_k_max 36
_diffrn_reflns_limit_k_min -37
_diffrn_reflns_limit_l_max 21
_diffrn_reflns_limit_l_min -21
_diffrn_reflns_number 64205
_diffrn_reflns_theta_full 23.537
_diffrn_reflns_theta_max 24.017
_diffrn_reflns_theta_min 1.237
_diffrn_standards_number 0
_exptl_absorpt_coefficient_mu 0.452
_exptl_absorpt_correction_T_max 0.96
_exptl_absorpt_correction_T_min 0.96
_exptl_absorpt_correction_type multi-scan
_exptl_absorpt_process_details 'Denzo/Scalepack (Otwinowski & Minor, 1996)'
_exptl_crystal_colour purple
_exptl_crystal_density_diffrn 1.555
_exptl_crystal_description plate
_exptl_crystal_F_000 4960
_exptl_crystal_size_max 0.27
_exptl_crystal_size_mid 0.22
_exptl_crystal_size_min 0.10
_refine_diff_density_max 1.05
_refine_diff_density_min -0.90
_refine_ls_extinction_method None
_refine_ls_goodness_of_fit_ref 0.9943
_refine_ls_hydrogen_treatment constr
_refine_ls_matrix_type full
_refine_ls_number_parameters 1303
_refine_ls_number_reflns 10772
_refine_ls_number_restraints 352
_refine_ls_R_factor_all 0.1629
_refine_ls_R_factor_gt 0.1074
_refine_ls_shift/su_max 0.049002
_refine_ls_structure_factor_coef F
_refine_ls_weighting_details
;
Method, part 1, Chebychev polynomial, (Watkin, 1994, Prince, 1982)
[weight] = 1.0/[A~0~*T~0~(x)+A~1~*T~1~(x) ... +A~n-1~]*T~n-1~(x)]
where A~i~ are the Chebychev coefficients listed below and x= Fcalc/Fmax
Method = Robust Weighting (Prince, 1982)
W = [weight] * [1-(deltaF/6*sigmaF)^2^]^2^
A~i~ are:
6.21 5.99 5.45 1.02
;
_refine_ls_weighting_scheme calc
_refine_ls_wR_factor_all 0.1122
_refine_ls_wR_factor_gt 0.0783
_refine_ls_wR_factor_ref 0.0783
_reflns_limit_h_max 19
_reflns_limit_h_min -19
_reflns_limit_k_max 0
_reflns_limit_k_min -37
_reflns_limit_l_max 0
_reflns_limit_l_min -21
_reflns_number_gt 10772
_reflns_number_total 16197
_reflns_threshold_expression I>1.00u(I)
_oxford_diffrn_Wilson_B_factor 0.00
_oxford_diffrn_Wilson_scale 0.00
_oxford_refine_ls_scale 0.1935(4)
_oxford_structure_analysis_title '12011120 hsc29_173k'
_cod_data_source_file b515610f.txt
_cod_data_source_block hsc29_173k
_cod_depositor_comments
;
The following automatic conversions were performed:
'_symmetry_cell_setting' value 'Monoclinic' changed to 'monoclinic'
according to '/home/saulius/struct/CIF-dictionaries/cif_core.dic'
dictionary named 'cif_core.dic' version 2.4.1 from 2010-06-29.

Automatic conversion script
Id: cif_fix_enum 1527 2010-12-29 10:47:43Z saulius 
;
_cod_original_sg_symbol_H-M 'P 21/n'
_cod_database_code 7006925

loop_
_symmetry_equiv_pos_as_xyz
x,y,z
-x,-y,-z
-x+1/2,y+1/2,-z+1/2
x+1/2,-y+1/2,z+1/2

loop_
_atom_site_label
_atom_site_type_symbol
_atom_site_fract_x
_atom_site_fract_y
_atom_site_fract_z
_atom_site_U_iso_or_equiv
_atom_site_occupancy
_atom_site_adp_type
_atom_site_refinement_flags_posn
_atom_site_refinement_flags_adp
_atom_site_refinement_flags_occupancy
_atom_site_disorder_assembly
_atom_site_disorder_group
_atom_site_attached_hydrogens
Fe1 Fe 0.26216(5) -0.01348(3) -0.22966(4) 0.0276 1.0000 Uani . . . . . .
Fe2 Fe 0.05648(5) 0.23447(3) -0.27555(4) 0.0270 1.0000 Uani . . . . . .
O1 O 0.3593(3) 0.00106(15) 0.0826(2) 0.0471 1.0000 Uani . . . . . .
O2 O 0.3549(4) -0.00123(17) 0.2375(3) 0.0828 1.0000 Uani . . . . . .
O11 O 0.1838(3) -0.00716(13) -0.5456(2) 0.0402 1.0000 Uani . . . . . .
O12 O 0.1595(3) -0.02218(14) -0.6943(2) 0.0461 1.0000 Uani . . . . . .
O21 O 0.1532(2) 0.24910(14) 0.0363(2) 0.0382 1.0000 Uani . . . . . .
O22 O 0.2369(3) 0.25020(14) 0.1870(2) 0.0450 1.0000 Uani . . . . . .
O31 O -0.0202(3) 0.23167(16) -0.5917(2) 0.0522 1.0000 Uani . . . . . .
O32 O -0.1076(4) 0.22603(18) -0.7432(3) 0.0820 1.0000 Uani . . . . . .
N1 N 0.3438(3) -0.05638(15) -0.2196(2) 0.0318 1.0000 Uani . . . . . .
N2 N 0.2863(3) -0.01088(15) -0.1293(2) 0.0310 1.0000 Uani . . . . . .
N3 N 0.1878(3) 0.03022(15) -0.2055(3) 0.0322 1.0000 Uani . . . . . .
N4 N 0.3426(3) 0.02538(15) -0.2574(3) 0.0309 1.0000 Uani . . . . . .
N5 N 0.2391(3) -0.01378(14) -0.3297(2) 0.0288 1.0000 Uani . . . . . .
N6 N 0.1725(3) -0.05223(15) -0.2361(2) 0.0314 1.0000 Uani . . . . . .
N7 N 0.1426(3) 0.19385(15) -0.2694(2) 0.0301 1.0000 Uani . . . . . .
N8 N 0.0835(3) 0.23606(15) -0.1760(2) 0.0283 1.0000 Uani . . . . . .
N9 N -0.0223(3) 0.27469(14) -0.2481(2) 0.0278 1.0000 Uani . . . . . .
N10 N 0.1274(3) 0.27832(15) -0.3054(3) 0.0314 1.0000 Uani . . . . . .
N11 N 0.0299(3) 0.23341(15) -0.3754(2) 0.0287 1.0000 Uani . . . . . .
N12 N -0.0213(3) 0.19024(14) -0.2791(2) 0.0286 1.0000 Uani . . . . . .
C1 C 0.3700(4) -0.0799(2) -0.2703(3) 0.0374 1.0000 Uani . . . . . .
C2 C 0.4292(4) -0.1077(2) -0.2576(4) 0.0439 1.0000 Uani . . . . . .
C3 C 0.4647(4) -0.1116(2) -0.1885(4) 0.0501 1.0000 Uani . . . . . .
C4 C 0.4377(4) -0.0888(2) -0.1353(4) 0.0407 1.0000 Uani . . . . . .
C5 C 0.3781(3) -0.06144(17) -0.1506(3) 0.0284 1.0000 Uani . . . . . .
C6 C 0.3450(4) -0.03413(19) -0.0981(3) 0.0325 1.0000 Uani . . . . . .
C7 C 0.3693(4) -0.03017(19) -0.0274(3) 0.0337 1.0000 Uani . . . . . .
C8 C 0.3319(4) -0.0019(2) 0.0133(3) 0.0410 1.0000 Uani . . . . . .
C9 C 0.2694(4) 0.0216(2) -0.0177(3) 0.0418 1.0000 Uani . . . . . .
C10 C 0.2497(4) 0.01614(19) -0.0909(3) 0.0328 1.0000 Uani . . . . . .
C11 C 0.1898(4) 0.03961(19) -0.1356(3) 0.0348 1.0000 Uani . . . . . .
C12 C 0.1401(4) 0.0683(2) -0.1102(4) 0.0460 1.0000 Uani . . . . . .
C13 C 0.0864(5) 0.0878(2) -0.1567(4) 0.0555 1.0000 Uani . . . . . .
C14 C 0.0868(4) 0.0792(2) -0.2294(4) 0.0402 1.0000 Uani . . . . . .
C15 C 0.1365(4) 0.0506(2) -0.2517(3) 0.0357 1.0000 Uani . . . . . .
C16 C 0.3948(4) 0.04619(18) -0.2125(3) 0.0340 1.0000 Uani . . . . . .
C17 C 0.4476(4) 0.0736(2) -0.2362(4) 0.0431 1.0000 Uani . . . . . .
C18 C 0.4470(4) 0.0806(2) -0.3095(4) 0.0502 1.0000 Uani . . . . . .
C19 C 0.3938(4) 0.0600(2) -0.3559(4) 0.0401 1.0000 Uani . . . . . .
C20 C 0.3427(3) 0.03279(18) -0.3282(3) 0.0322 1.0000 Uani . . . . . .
C21 C 0.2825(3) 0.00935(18) -0.3710(3) 0.0310 1.0000 Uani . . . . . .
C22 C 0.2654(4) 0.01117(19) -0.4448(3) 0.0320 1.0000 Uani . . . . . .
C23 C 0.2004(4) -0.01121(19) -0.4748(3) 0.0321 1.0000 Uani . . . . . .
C24 C 0.1569(3) -0.03474(18) -0.4318(3) 0.0305 1.0000 Uani . . . . . .
C25 C 0.1778(3) -0.03563(18) -0.3587(3) 0.0309 1.0000 Uani . . . . . .
C26 C 0.1382(3) -0.05765(19) -0.3046(3) 0.0320 1.0000 Uani . . . . . .
C27 C 0.0703(4) -0.0805(2) -0.3169(3) 0.0433 1.0000 Uani . . . . . .
C28 C 0.0387(4) -0.0988(3) -0.2604(4) 0.0532 1.0000 Uani . . . . . .
C29 C 0.0745(4) -0.0945(2) -0.1923(3) 0.0478 1.0000 Uani . . . . . .
C30 C 0.1408(4) -0.0718(2) -0.1819(3) 0.0349 1.0000 Uani . . . . . .
C31 C 0.4575(2) 0.04995(12) 0.3895(2) 0.0771 1.0000 Uani DG U . . . .
C32 C 0.3957(3) 0.02916(12) 0.3536(2) 0.0618 1.0000 Uani DG U . . . .
C33 C 0.3193(3) 0.04217(13) 0.3648(2) 0.0673 1.0000 Uani DG U . . . .
C34 C 0.2990(2) 0.07388(14) 0.4078(2) 0.0691 1.0000 Uani DG U . . . .
C35 C 0.3461(3) 0.12623(12) 0.4930(2) 0.0673 1.0000 Uani DG U . . . .
C36 C 0.4116(3) 0.14390(11) 0.52895(19) 0.0703 1.0000 Uani DG U . . . .
C37 C 0.4885(3) 0.13222(14) 0.5222(2) 0.0895 1.0000 Uani DG U . . . .
C38 C 0.5038(2) 0.10140(14) 0.4772(2) 0.0855 1.0000 Uani DG U . . . .
C39 C 0.44219(19) 0.08194(10) 0.43924(16) 0.0494 1.0000 Uani DG U . . . .
C40 C 0.3618(2) 0.09368(10) 0.44462(15) 0.0567 1.0000 Uani DG U . . . .
C41 C 0.1486(2) 0.05050(9) -0.78283(15) 0.0470 1.0000 Uani DG U . . . .
C42 C 0.1209(2) 0.01357(8) -0.80835(18) 0.0443 1.0000 Uani DG U . . . .
C43 C 0.0799(2) 0.01074(8) -0.87599(19) 0.0505 1.0000 Uani DG U . . . .
C44 C 0.0677(2) 0.04498(9) -0.91794(15) 0.0533 1.0000 Uani DG U . . . .
C45 C 0.0780(2) 0.11824(10) -0.93336(18) 0.0559 1.0000 Uani DG U . . . .
C46 C 0.1022(3) 0.15571(9) -0.9069(2) 0.0716 1.0000 Uani DG U . . . .
C47 C 0.1431(3) 0.15801(8) -0.8390(2) 0.0693 1.0000 Uani DG U . . . .
C48 C 0.1604(2) 0.12365(9) -0.79791(19) 0.0596 1.0000 Uani DG U . . . .
C49 C 0.13528(16) 0.08566(8) -0.82469(13) 0.0475 1.0000 Uani DG U . . . .
C50 C 0.09492(17) 0.08285(8) -0.89308(13) 0.0473 1.0000 Uani DG U . . . .
C51 C 0.3260(5) 0.0306(2) 0.1261(4) 0.0535 1.0000 Uani . . . . . .
C52 C 0.3736(6) 0.0325(3) 0.1967(4) 0.0638 1.0000 Uani . . . . . .
C53 C 0.4019(8) -0.0048(3) 0.3002(4) 0.1017 1.0000 Uani . . . . . .
C61 C 0.1130(4) -0.0260(2) -0.5787(3) 0.0401 1.0000 Uani . . . . . .
C62 C 0.0973(4) -0.0100(2) -0.6530(3) 0.0446 1.0000 Uani . . . . . .
C63 C 0.1369(5) -0.0250(2) -0.7686(3) 0.0494 1.0000 Uani . . . . . .
C101 C 0.1667(4) 0.17050(19) -0.3225(3) 0.0345 1.0000 Uani . . . . . .
C102 C 0.2267(4) 0.1432(2) -0.3121(4) 0.0449 1.0000 Uani . . . . . .
C103 C 0.2659(4) 0.1385(2) -0.2450(4) 0.0493 1.0000 Uani . . . . . .
C104 C 0.2400(4) 0.1615(2) -0.1893(4) 0.0441 1.0000 Uani . . . . . .
C105 C 0.1790(4) 0.18852(18) -0.2022(3) 0.0326 1.0000 Uani . . . . . .
C106 C 0.1459(4) 0.21382(18) -0.1482(3) 0.0319 1.0000 Uani . . . . . .
C107 C 0.1707(4) 0.2164(2) -0.0757(3) 0.0352 1.0000 Uani . . . . . .
C108 C 0.1317(4) 0.24282(19) -0.0325(3) 0.0320 1.0000 Uani . . . . . .
C109 C 0.0645(4) 0.26461(18) -0.0615(3) 0.0310 1.0000 Uani . . . . . .
C110 C 0.0442(3) 0.26082(18) -0.1340(3) 0.0294 1.0000 Uani . . . . . .
C111 C -0.0190(3) 0.28280(18) -0.1768(3) 0.0286 1.0000 Uani . . . . . .
C112 C -0.0693(4) 0.3100(2) -0.1487(4) 0.0407 1.0000 Uani . . . . . .
C113 C -0.1262(4) 0.3299(2) -0.1933(4) 0.0402 1.0000 Uani . . . . . .
C114 C -0.1289(4) 0.3215(2) -0.2665(3) 0.0386 1.0000 Uani . . . . . .
C115 C -0.0768(4) 0.29395(18) -0.2913(3) 0.0306 1.0000 Uani . . . . . .
C116 C 0.1810(4) 0.3002(2) -0.2638(3) 0.0370 1.0000 Uani . . . . . .
C117 C 0.2266(4) 0.3295(2) -0.2913(4) 0.0425 1.0000 Uani . . . . . .
C118 C 0.2195(4) 0.3379(2) -0.3635(4) 0.0429 1.0000 Uani . . . . . .
C119 C 0.1651(4) 0.31614(18) -0.4065(3) 0.0370 1.0000 Uani . . . . . .
C120 C 0.1213(3) 0.28640(17) -0.3769(3) 0.0279 1.0000 Uani . . . . . .
C121 C 0.0635(3) 0.25981(17) -0.4173(3) 0.0265 1.0000 Uani . . . . . .
C122 C 0.0464(4) 0.25967(18) -0.4909(3) 0.0308 1.0000 Uani . . . . . .
C123 C -0.0081(4) 0.2308(2) -0.5202(3) 0.0342 1.0000 Uani . . . . . .
C124 C -0.0431(4) 0.20385(19) -0.4756(3) 0.0341 1.0000 Uani . . . . . .
C125 C -0.0219(3) 0.20544(18) -0.4030(3) 0.0283 1.0000 Uani . . . . . .
C126 C -0.0505(3) 0.18002(18) -0.3470(3) 0.0302 1.0000 Uani . . . . . .
C127 C -0.1028(4) 0.14757(18) -0.3603(4) 0.0366 1.0000 Uani . . . . . .
C128 C -0.1273(4) 0.12624(18) -0.3029(3) 0.0331 1.0000 Uani . . . . . .
C129 C -0.0986(4) 0.13673(18) -0.2344(3) 0.0328 1.0000 Uani . . . . . .
C130 C -0.0458(4) 0.16830(18) -0.2249(3) 0.0303 1.0000 Uani . . . . . .
C131 C 0.3043(2) 0.27434(11) 0.37306(14) 0.0499 1.0000 Uani DG U . . . .
C132 C 0.2555(2) 0.25966(12) 0.31601(12) 0.0451 1.0000 Uani DG U . . . .
C133 C 0.2013(2) 0.22924(13) 0.32955(15) 0.0572 1.0000 Uani DG U . . . .
C134 C 0.1966(2) 0.21452(12) 0.39827(17) 0.0589 1.0000 Uani DG U . . . .
C135 C 0.2414(2) 0.21646(12) 0.52661(15) 0.0567 1.0000 Uani DG U . . . .
C136 C 0.2892(3) 0.23283(13) 0.58209(13) 0.0559 1.0000 Uani DG U . . . .
C137 C 0.3420(3) 0.26342(13) 0.56975(14) 0.0589 1.0000 Uani DG U . . . .
C138 C 0.3484(2) 0.27735(11) 0.50069(16) 0.0546 1.0000 Uani DG U . . . .
C139 C 0.29985(16) 0.26109(8) 0.44352(13) 0.0438 1.0000 Uani DG U . . . .
C140 C 0.24536(17) 0.23044(8) 0.45577(13) 0.0470 1.0000 Uani DG U . . . .
C141 C -0.0006(3) 0.31551(17) -0.6825(3) 0.0930 1.0000 Uani DG U . . . .
C142 C -0.0372(3) 0.29044(15) -0.7347(3) 0.0872 1.0000 Uani DG U . . . .
C143 C -0.0036(3) 0.28791(15) -0.8013(3) 0.0972 1.0000 Uani DG U . . . .
C144 C 0.0596(4) 0.31181(17) -0.8223(3) 0.1094 1.0000 Uani DG U . . . .
C145 C 0.1462(3) 0.36872(16) -0.7907(4) 0.1273 1.0000 Uani DG U . . . .
C146 C 0.1749(3) 0.39621(14) -0.7397(5) 0.1430 1.0000 Uani DG U . . . .
C147 C 0.1519(3) 0.39489(15) -0.6709(5) 0.1364 1.0000 Uani DG U . . . .
C148 C 0.0990(4) 0.36614(17) -0.6510(3) 0.1311 1.0000 Uani DG U . . . .
C149 C 0.0636(3) 0.33961(12) -0.7021(3) 0.1098 1.0000 Uani DG U . . . .
C150 C 0.0917(2) 0.33955(12) -0.7710(3) 0.1073 1.0000 Uani DG U . . . .
C151 C 0.2346(4) 0.2397(2) 0.0604(3) 0.0437 1.0000 Uani . . . . . .
C152 C 0.2613(4) 0.2651(2) 0.1219(3) 0.0434 1.0000 Uani . . . . . .
C153 C 0.2646(5) 0.2772(2) 0.2442(3) 0.0446 1.0000 Uani . . . . . .
C161 C -0.0627(6) 0.1971(3) -0.6280(4) 0.0803 1.0000 Uani . . . . . .
C162 C -0.0520(7) 0.2029(3) -0.7093(5) 0.0884 1.0000 Uani . . . . . .
C163 C -0.1139(6) 0.2642(4) -0.7158(6) 0.1064 1.0000 Uani . . . . . .
P1 P 0.07542(7) 0.09679(4) -0.48444(7) 0.0410 1.0000 Uani G . . . . .
P2 P 0.15296(10) -0.09511(5) 0.02948(7) 0.0613 1.0000 Uani G . . . . .
P3 P 0.38597(9) 0.13633(5) -0.00665(8) 0.0538 1.0000 Uani G . . . . .
P4 P 0.22808(8) 0.35737(4) -0.05644(7) 0.0444 1.0000 Uani G . . . . .
F101 F 0.09546(15) 0.09386(10) -0.56576(8) 0.0900 1.0000 Uani G . . . . .
F102 F 0.05496(15) 0.10012(10) -0.40404(8) 0.0800 1.0000 Uani G . . . . .
F103 F 0.16575(8) 0.08798(8) -0.45957(14) 0.0668 1.0000 Uani G . . . . .
F104 F 0.09407(15) 0.14358(4) -0.48416(16) 0.0686 1.0000 Uani G . . . . .
F105 F -0.01489(8) 0.10571(8) -0.50891(13) 0.0586 1.0000 Uani G . . . . .
F106 F 0.05614(15) 0.05019(4) -0.48610(18) 0.0987 1.0000 Uani G . . . . .
F201 F 0.11588(18) -0.12385(8) -0.03214(12) 0.0795 1.0000 Uani G . . . . .
F202 F 0.19142(18) -0.06592(8) 0.09011(12) 0.1004 1.0000 Uani G . . . . .
F203 F 0.23075(13) -0.09289(10) -0.01034(15) 0.0870 1.0000 Uani G . . . . .
F204 F 0.1219(2) -0.05631(7) -0.01656(15) 0.1033 1.0000 Uani G . . . . .
F205 F 0.07418(13) -0.09285(12) 0.06873(15) 0.1272 1.0000 Uani G . . . . .
F206 F 0.1858(2) -0.13232(7) 0.07443(14) 0.0965 1.0000 Uani G . . . . .
F301 F 0.3894(2) 0.12350(11) -0.08694(10) 0.0995 1.0000 Uani G . . . . .
F302 F 0.3806(2) 0.14704(12) 0.07357(9) 0.1468 1.0000 Uani G . . . . .
F303 F 0.47703(10) 0.14738(9) 0.00175(18) 0.0868 1.0000 Uani G . . . . .
F304 F 0.36301(18) 0.18021(6) -0.03180(19) 0.0970 1.0000 Uani G . . . . .
F305 F 0.29461(9) 0.12534(10) -0.01398(18) 0.0945 1.0000 Uani G . . . . .
F306 F 0.40861(18) 0.09158(6) 0.0161(2) 0.1094 1.0000 Uani G . . . . .
F401 F 0.14782(12) 0.34481(8) -0.10042(15) 0.0793 1.0000 Uani G . . . . .
F402 F 0.30997(11) 0.36982(9) -0.01663(15) 0.0974 1.0000 Uani G . . . . .
F403 F 0.18877(17) 0.34920(9) 0.01523(11) 0.0969 1.0000 Uani G . . . . .
F404 F 0.19922(15) 0.40272(5) -0.05800(15) 0.0567 1.0000 Uani G . . . . .
F405 F 0.26663(17) 0.36479(9) -0.12999(11) 0.0778 1.0000 Uani G . . . . .
F406 F 0.25792(17) 0.31135(5) -0.05606(17) 0.1040 1.0000 Uani G . . . . .
H11 H 0.3445 -0.0771 -0.3203 0.0428 1.0000 Uiso R . . . . .
H21 H 0.4464 -0.1249 -0.2976 0.0538 1.0000 Uiso R . . . . .
H31 H 0.5103 -0.1306 -0.1780 0.0610 1.0000 Uiso R . . . . .
H41 H 0.4614 -0.0919 -0.0847 0.0495 1.0000 Uiso R . . . . .
H71 H 0.4132 -0.0475 -0.0049 0.0418 1.0000 Uiso R . . . . .
H91 H 0.2405 0.0413 0.0115 0.0533 1.0000 Uiso R . . . . .
H121 H 0.1435 0.0749 -0.0578 0.0554 1.0000 Uiso R . . . . .
H131 H 0.0477 0.1079 -0.1396 0.0674 1.0000 Uiso R . . . . .
H141 H 0.0502 0.0939 -0.2653 0.0477 1.0000 Uiso R . . . . .
H151 H 0.1357 0.0444 -0.3041 0.0452 1.0000 Uiso R . . . . .
H161 H 0.3946 0.0412 -0.1597 0.0419 1.0000 Uiso R . . . . .
H171 H 0.4854 0.0883 -0.2012 0.0495 1.0000 Uiso R . . . . .
H181 H 0.4847 0.1006 -0.3285 0.0584 1.0000 Uiso R . . . . .
H191 H 0.3927 0.0639 -0.4091 0.0481 1.0000 Uiso R . . . . .
H221 H 0.2991 0.0275 -0.4756 0.0393 1.0000 Uiso R . . . . .
H241 H 0.1102 -0.0507 -0.4531 0.0378 1.0000 Uiso R . . . . .
H271 H 0.0446 -0.0836 -0.3668 0.0514 1.0000 Uiso R . . . . .
H281 H -0.0110 -0.1152 -0.2687 0.0651 1.0000 Uiso R . . . . .
H291 H 0.0518 -0.1081 -0.1508 0.0552 1.0000 Uiso R . . . . .
H301 H 0.1675 -0.0692 -0.1322 0.0438 1.0000 Uiso R . . . . .
H311 H 0.5129(3) 0.04209(17) 0.3802(3) 0.1026 1.0000 Uiso G . . . . .
H331 H 0.2745(3) 0.02675(17) 0.3392(3) 0.0844 1.0000 Uiso G . . . . .
H341 H 0.24294(19) 0.08249(18) 0.4125(3) 0.0873 1.0000 Uiso G . . . . .
H351 H 0.2913(3) 0.13576(16) 0.5010(3) 0.0790 1.0000 Uiso G . . . . .
H361 H 0.4042(4) 0.16715(13) 0.5622(2) 0.0892 1.0000 Uiso G . . . . .
H371 H 0.5336(4) 0.14637(18) 0.5500(3) 0.1124 1.0000 Uiso G . . . . .
H381 H 0.5598(2) 0.09265(19) 0.4723(3) 0.1060 1.0000 Uiso G . . . . .
H411 H 0.1780(3) 0.05202(12) -0.73419(18) 0.0566 1.0000 Uiso G . . . . .
H431 H 0.0592(3) -0.01622(9) -0.8938(2) 0.0595 1.0000 Uiso G . . . . .
H441 H 0.0392(3) 0.04259(12) -0.96688(18) 0.0649 1.0000 Uiso G . . . . .
H451 H 0.0480(3) 0.11607(13) -0.9816(2) 0.0677 1.0000 Uiso G . . . . .
H461 H 0.0904(4) 0.18071(10) -0.9363(3) 0.0862 1.0000 Uiso G . . . . .
H471 H 0.1605(4) 0.18529(9) -0.8201(3) 0.0912 1.0000 Uiso G . . . . .
H481 H 0.1905(3) 0.12597(12) -0.7497(2) 0.0743 1.0000 Uiso G . . . . .
H511 H 0.3258 0.0577 0.1021 0.0667 1.0000 Uiso R . . . . .
H512 H 0.2703 0.0226 0.1340 0.0667 1.0000 Uiso R . . . . .
H521 H 0.4314 0.0322 0.1888 0.0782 1.0000 Uiso R . . . . .
H522 H 0.3609 0.0579 0.2228 0.0782 1.0000 Uiso R . . . . .
H531 H 0.4584 -0.0061 0.2881 0.1208 1.0000 Uiso R . . . . .
H532 H 0.3876 -0.0308 0.3237 0.1208 1.0000 Uiso R . . . . .
H611 H 0.1202 -0.0561 -0.5801 0.0504 1.0000 Uiso R . . . . .
H612 H 0.0673 -0.0193 -0.5501 0.0504 1.0000 Uiso R . . . . .
H621 H 0.0460 -0.0213 -0.6751 0.0522 1.0000 Uiso R . . . . .
H622 H 0.0941 0.0204 -0.6520 0.0522 1.0000 Uiso R . . . . .
H631 H 0.1801 -0.0397 -0.7913 0.0660 1.0000 Uiso R . . . . .
H632 H 0.0869 -0.0414 -0.7743 0.0660 1.0000 Uiso R . . . . .
H1011 H 0.1394 0.1737 -0.3717 0.0431 1.0000 Uiso R . . . . .
H1021 H 0.2425 0.1265 -0.3533 0.0540 1.0000 Uiso R . . . . .
H1031 H 0.3110 0.1189 -0.2366 0.0570 1.0000 Uiso R . . . . .
H1041 H 0.2663 0.1584 -0.1396 0.0512 1.0000 Uiso R . . . . .
H1071 H 0.2157 0.1994 -0.0545 0.0444 1.0000 Uiso R . . . . .
H1091 H 0.0333 0.2823 -0.0307 0.0367 1.0000 Uiso R . . . . .
H1121 H -0.0650 0.3156 -0.0959 0.0487 1.0000 Uiso R . . . . .
H1131 H -0.1636 0.3498 -0.1737 0.0487 1.0000 Uiso R . . . . .
H1141 H -0.1689 0.3353 -0.3008 0.0453 1.0000 Uiso R . . . . .
H1151 H -0.0796 0.2880 -0.3439 0.0355 1.0000 Uiso R . . . . .
H1161 H 0.1871 0.2947 -0.2110 0.0439 1.0000 Uiso R . . . . .
H1171 H 0.2655 0.3451 -0.2585 0.0521 1.0000 Uiso R . . . . .
H1181 H 0.2534 0.3591 -0.3841 0.0534 1.0000 Uiso R . . . . .
H1191 H 0.1571 0.3217 -0.4592 0.0465 1.0000 Uiso R . . . . .
H1221 H 0.0717 0.2795 -0.5224 0.0377 1.0000 Uiso R . . . . .
H1241 H -0.0824 0.1834 -0.4960 0.0409 1.0000 Uiso R . . . . .
H1271 H -0.1219 0.1401 -0.4107 0.0447 1.0000 Uiso R . . . . .
H1281 H -0.1655 0.1032 -0.3113 0.0421 1.0000 Uiso R . . . . .
H1291 H -0.1162 0.1215 -0.1923 0.0406 1.0000 Uiso R . . . . .
H1301 H -0.0247 0.1754 -0.1750 0.0372 1.0000 Uiso R . . . . .
H1311 H 0.3444(3) 0.29548(14) 0.36314(19) 0.0594 1.0000 Uiso G . . . . .
H1331 H 0.1664(3) 0.21779(17) 0.28856(18) 0.0670 1.0000 Uiso G . . . . .
H1341 H 0.1580(3) 0.19244(15) 0.4072(2) 0.0716 1.0000 Uiso G . . . . .
H1351 H 0.2040(3) 0.19399(15) 0.5364(2) 0.0738 1.0000 Uiso G . . . . .
H1361 H 0.2852(3) 0.22279(17) 0.63216(14) 0.0665 1.0000 Uiso G . . . . .
H1371 H 0.3752(3) 0.27569(16) 0.61100(17) 0.0731 1.0000 Uiso G . . . . .
H1381 H 0.3889(3) 0.29846(15) 0.4915(2) 0.0676 1.0000 Uiso G . . . . .
H1411 H -0.0191(4) 0.3161(2) -0.6331(3) 0.1118 1.0000 Uiso G . . . . .
H1431 H -0.0269(5) 0.26695(19) -0.8356(4) 0.1190 1.0000 Uiso G . . . . .
H1441 H 0.0805(5) 0.3095(2) -0.8706(3) 0.1450 1.0000 Uiso G . . . . .
H1451 H 0.1631(4) 0.3705(2) -0.8406(5) 0.1637 1.0000 Uiso G . . . . .
H1461 H 0.2145(3) 0.41717(18) -0.7517(7) 0.1804 1.0000 Uiso G . . . . .
H1471 H 0.1747(4) 0.41588(19) -0.6364(6) 0.1842 1.0000 Uiso G . . . . .
H1481 H 0.0873(5) 0.3650(2) -0.5995(3) 0.1549 1.0000 Uiso G . . . . .
H1511 H 0.2691 0.2445 0.0203 0.0548 1.0000 Uiso R . . . . .
H1512 H 0.2384 0.2105 0.0753 0.0548 1.0000 Uiso R . . . . .
H1521 H 0.2386 0.2929 0.1136 0.0560 1.0000 Uiso R . . . . .
H1522 H 0.3207 0.2667 0.1258 0.0560 1.0000 Uiso R . . . . .
H1531 H 0.3222 0.2831 0.2402 0.0548 1.0000 Uiso R . . . . .
H1532 H 0.2336 0.3031 0.2389 0.0548 1.0000 Uiso R . . . . .
H1611 H -0.1205 0.1977 -0.6203 0.1029 1.0000 Uiso R . . . . .
H1612 H -0.0391 0.1708 -0.6099 0.1029 1.0000 Uiso R . . . . .
H1621 H 0.0003 0.2167 -0.7129 0.1148 1.0000 Uiso R . . . . .
H1622 H -0.0515 0.1759 -0.7338 0.1148 1.0000 Uiso R . . . . .
H1631 H -0.1635 0.2773 -0.7376 0.1181 1.0000 Uiso R . . . . .
H1632 H -0.1158 0.2625 -0.6626 0.1181 1.0000 Uiso R . . . . .

loop_
_atom_site_aniso_label
_atom_site_aniso_U_11
_atom_site_aniso_U_22
_atom_site_aniso_U_33
_atom_site_aniso_U_23
_atom_site_aniso_U_13
_atom_site_aniso_U_12
Fe1 0.0284(5) 0.0311(5) 0.0225(4) -0.0008(4) -0.0022(3) 0.0019(4)
Fe2 0.0291(5) 0.0292(5) 0.0217(4) 0.0006(4) -0.0034(3) 0.0012(4)
O1 0.059(3) 0.062(3) 0.018(2) -0.007(2) -0.007(2) 0.007(2)
O2 0.149(6) 0.060(4) 0.036(3) -0.003(3) -0.015(3) -0.006(4)
O11 0.049(3) 0.050(3) 0.020(2) 0.007(2) -0.0026(19) -0.010(2)
O12 0.054(3) 0.057(3) 0.028(2) -0.002(2) 0.002(2) 0.003(2)
O21 0.037(2) 0.055(3) 0.020(2) 0.0025(19) -0.0077(18) 0.002(2)
O22 0.050(3) 0.056(3) 0.027(2) -0.001(2) -0.006(2) -0.012(2)
O31 0.061(3) 0.074(3) 0.020(2) 0.001(2) -0.008(2) -0.023(3)
O32 0.123(6) 0.055(4) 0.060(4) 0.008(3) -0.036(4) -0.019(4)
N1 0.033(3) 0.033(3) 0.027(3) 0.002(2) -0.009(2) 0.003(2)
N2 0.031(3) 0.036(3) 0.026(3) 0.000(2) 0.004(2) 0.002(2)
N3 0.027(3) 0.035(3) 0.035(3) -0.005(2) 0.002(2) 0.007(2)
N4 0.027(3) 0.032(3) 0.033(3) 0.002(2) -0.004(2) 0.003(2)
N5 0.025(3) 0.027(3) 0.033(3) 0.005(2) -0.004(2) -0.005(2)
N6 0.028(3) 0.038(3) 0.027(3) -0.002(2) -0.004(2) 0.006(2)
N7 0.028(3) 0.034(3) 0.028(3) 0.002(2) -0.004(2) 0.005(2)
N8 0.021(3) 0.035(3) 0.027(3) 0.004(2) -0.009(2) -0.003(2)
N9 0.022(3) 0.034(3) 0.028(3) 0.004(2) 0.000(2) 0.001(2)
N10 0.035(3) 0.032(3) 0.027(3) -0.001(2) -0.001(2) 0.005(2)
N11 0.034(3) 0.027(3) 0.025(3) 0.005(2) -0.002(2) 0.003(2)
N12 0.031(3) 0.032(3) 0.022(3) 0.001(2) -0.002(2) 0.002(2)
C1 0.040(4) 0.042(4) 0.029(3) -0.007(3) 0.002(3) -0.002(3)
C2 0.046(4) 0.035(4) 0.051(4) -0.021(3) 0.005(3) 0.014(3)
C3 0.054(4) 0.033(4) 0.060(5) -0.004(4) -0.014(4) 0.015(3)
C4 0.038(4) 0.045(4) 0.037(4) -0.010(3) -0.011(3) 0.005(3)
C5 0.023(3) 0.028(3) 0.033(3) 0.000(3) 0.000(3) 0.004(3)
C6 0.032(3) 0.034(4) 0.031(3) 0.003(3) -0.005(3) 0.002(3)
C7 0.039(4) 0.040(4) 0.022(3) 0.000(3) -0.002(3) -0.003(3)
C8 0.045(4) 0.049(4) 0.028(3) 0.001(3) -0.002(3) -0.006(3)
C9 0.054(4) 0.040(4) 0.033(4) -0.005(3) 0.009(3) 0.005(3)
C10 0.030(3) 0.036(4) 0.032(3) 0.004(3) -0.004(3) 0.001(3)
C11 0.039(4) 0.037(4) 0.029(3) 0.000(3) 0.006(3) 0.001(3)
C12 0.048(4) 0.046(4) 0.044(4) -0.003(3) 0.009(3) 0.013(4)
C13 0.059(5) 0.041(4) 0.067(5) 0.005(4) 0.007(4) 0.023(4)
C14 0.036(4) 0.042(4) 0.041(4) 0.001(3) -0.007(3) 0.007(3)
C15 0.027(3) 0.044(4) 0.034(3) 0.005(3) -0.005(3) 0.005(3)
C16 0.030(4) 0.032(4) 0.037(4) -0.004(3) -0.008(3) 0.003(3)
C17 0.040(4) 0.035(4) 0.052(4) 0.000(3) -0.013(3) 0.000(3)
C18 0.043(4) 0.051(5) 0.055(5) 0.008(4) -0.005(3) -0.019(4)
C19 0.037(4) 0.044(4) 0.039(4) 0.004(3) -0.001(3) -0.008(3)
C20 0.026(3) 0.032(3) 0.037(4) 0.001(3) -0.004(3) -0.003(3)
C21 0.027(3) 0.032(3) 0.033(3) 0.002(3) -0.002(3) 0.005(3)
C22 0.032(3) 0.038(4) 0.025(3) 0.008(3) 0.002(3) -0.002(3)
C23 0.035(3) 0.036(4) 0.026(3) 0.002(3) 0.007(3) 0.002(3)
C24 0.027(3) 0.035(4) 0.028(3) -0.002(3) -0.005(3) 0.001(3)
C25 0.030(3) 0.031(3) 0.030(3) 0.001(3) -0.003(3) 0.001(3)
C26 0.029(3) 0.044(4) 0.023(3) 0.001(3) -0.002(3) 0.002(3)
C27 0.036(4) 0.061(5) 0.032(4) 0.003(3) -0.001(3) -0.016(3)
C28 0.041(4) 0.076(5) 0.043(4) 0.006(4) 0.005(3) -0.017(4)
C29 0.043(4) 0.071(5) 0.030(4) 0.007(3) 0.006(3) -0.016(4)
C30 0.034(4) 0.056(4) 0.016(3) 0.011(3) 0.010(3) 0.006(3)
C31 0.092(6) 0.095(6) 0.045(5) 0.006(4) 0.010(4) -0.006(5)
C32 0.079(5) 0.068(5) 0.036(4) 0.008(4) -0.007(4) -0.008(4)
C33 0.094(6) 0.070(5) 0.041(4) 0.007(4) 0.020(4) -0.003(5)
C34 0.060(5) 0.083(6) 0.063(5) 0.014(4) 0.001(4) -0.014(4)
C35 0.092(6) 0.065(5) 0.049(5) 0.017(4) 0.026(4) -0.005(4)
C36 0.113(6) 0.056(5) 0.043(4) 0.011(4) 0.016(4) -0.012(5)
C37 0.109(7) 0.096(7) 0.064(6) 0.023(5) 0.007(5) -0.012(6)
C38 0.084(6) 0.099(7) 0.073(6) 0.021(5) -0.002(5) -0.024(5)
C39 0.061(4) 0.057(4) 0.031(4) 0.014(3) 0.007(3) -0.003(4)
C40 0.071(4) 0.068(5) 0.029(3) 0.029(3) -0.003(3) -0.018(4)
C41 0.056(4) 0.049(4) 0.036(4) -0.003(3) 0.003(3) -0.001(3)
C42 0.056(4) 0.044(4) 0.032(3) 0.004(3) 0.004(3) 0.004(3)
C43 0.068(5) 0.048(4) 0.036(4) -0.009(3) 0.001(3) 0.009(4)
C44 0.064(5) 0.062(4) 0.034(4) 0.000(3) 0.003(3) 0.002(4)
C45 0.057(5) 0.062(4) 0.050(4) 0.014(4) 0.012(4) 0.001(4)
C46 0.075(6) 0.064(5) 0.077(5) 0.020(4) 0.016(4) -0.013(4)
C47 0.086(6) 0.051(5) 0.075(5) 0.004(4) 0.026(4) -0.029(4)
C48 0.067(5) 0.052(4) 0.062(5) -0.005(4) 0.021(4) -0.014(4)
C49 0.050(4) 0.046(4) 0.048(4) 0.003(3) 0.018(3) -0.007(3)
C50 0.048(4) 0.054(4) 0.040(4) 0.002(3) 0.007(3) 0.005(3)
C51 0.075(5) 0.053(5) 0.033(4) -0.001(3) 0.006(4) -0.016(4)
C52 0.095(7) 0.061(5) 0.034(4) 0.001(4) 0.002(4) -0.005(5)
C53 0.182(12) 0.085(7) 0.035(5) -0.024(5) -0.014(6) 0.053(7)
C61 0.047(4) 0.045(4) 0.027(3) -0.002(3) -0.008(3) -0.013(3)
C62 0.059(5) 0.045(4) 0.028(3) 0.006(3) -0.010(3) -0.004(4)
C63 0.077(5) 0.043(4) 0.027(3) 0.000(3) -0.001(3) 0.008(4)
C101 0.037(4) 0.038(4) 0.030(3) 0.006(3) 0.008(3) 0.005(3)
C102 0.048(4) 0.049(4) 0.037(4) -0.003(3) 0.004(3) 0.011(4)
C103 0.047(4) 0.049(4) 0.051(4) 0.000(4) -0.004(3) 0.009(4)
C104 0.047(4) 0.043(4) 0.040(4) 0.000(3) -0.015(3) 0.013(3)
C105 0.035(4) 0.032(3) 0.029(3) 0.001(3) -0.006(3) 0.005(3)
C106 0.042(4) 0.028(3) 0.024(3) -0.001(3) -0.006(3) -0.003(3)
C107 0.037(4) 0.047(4) 0.021(3) 0.006(3) -0.005(3) -0.011(3)
C108 0.035(4) 0.039(4) 0.021(3) -0.003(3) -0.005(3) -0.006(3)
C109 0.041(4) 0.033(3) 0.019(3) 0.001(3) 0.001(3) -0.004(3)
C110 0.018(3) 0.032(3) 0.037(3) -0.003(3) -0.003(3) -0.001(3)
C111 0.030(3) 0.029(3) 0.026(3) -0.004(3) 0.000(3) -0.003(3)
C112 0.037(4) 0.044(4) 0.040(4) -0.007(3) -0.007(3) 0.002(3)
C113 0.032(4) 0.037(4) 0.052(4) -0.011(3) 0.006(3) 0.005(3)
C114 0.031(4) 0.044(4) 0.039(4) 0.005(3) -0.008(3) 0.002(3)
C115 0.035(4) 0.032(3) 0.025(3) 0.000(3) -0.001(3) -0.005(3)
C116 0.035(4) 0.043(4) 0.032(3) -0.008(3) -0.007(3) -0.003(3)
C117 0.038(4) 0.043(4) 0.046(4) -0.001(3) -0.001(3) -0.015(3)
C118 0.044(4) 0.041(4) 0.044(4) 0.005(3) 0.008(3) -0.013(3)
C119 0.052(4) 0.029(3) 0.029(3) 0.003(3) -0.003(3) -0.006(3)
C120 0.031(3) 0.029(3) 0.024(3) 0.001(3) 0.002(2) 0.002(3)
C121 0.033(3) 0.028(3) 0.019(3) 0.000(3) 0.000(2) 0.004(3)
C122 0.039(4) 0.030(3) 0.023(3) 0.005(3) 0.000(3) -0.002(3)
C123 0.033(4) 0.046(4) 0.023(3) -0.002(3) -0.003(3) -0.001(3)
C124 0.034(4) 0.037(4) 0.030(3) -0.002(3) -0.004(3) -0.002(3)
C125 0.029(3) 0.032(3) 0.024(3) 0.001(3) -0.001(2) 0.001(3)
C126 0.029(3) 0.032(4) 0.030(3) -0.002(3) 0.003(3) 0.005(3)
C127 0.039(4) 0.029(4) 0.041(4) -0.002(3) 0.000(3) 0.003(3)
C128 0.041(4) 0.024(3) 0.036(4) 0.000(3) 0.010(3) -0.004(3)
C129 0.034(3) 0.031(4) 0.034(3) 0.010(3) 0.004(3) 0.004(3)
C130 0.035(4) 0.030(3) 0.026(3) 0.002(3) 0.005(3) 0.006(3)
C131 0.061(5) 0.043(4) 0.044(4) 0.001(3) -0.007(3) -0.003(3)
C132 0.052(4) 0.043(4) 0.039(4) 0.000(3) -0.004(3) 0.005(3)
C133 0.045(4) 0.082(6) 0.043(4) -0.006(4) -0.007(3) -0.019(4)
C134 0.054(5) 0.077(5) 0.045(4) 0.003(4) 0.002(3) -0.021(4)
C135 0.070(5) 0.061(5) 0.040(4) 0.003(3) 0.008(3) 0.008(4)
C136 0.067(5) 0.062(5) 0.038(4) 0.011(4) 0.002(3) 0.005(4)
C137 0.072(5) 0.056(5) 0.045(4) 0.003(4) -0.013(4) -0.001(4)
C138 0.068(5) 0.057(5) 0.037(4) -0.006(3) -0.005(3) -0.008(4)
C139 0.048(4) 0.047(4) 0.035(3) 0.001(3) 0.000(3) 0.000(3)
C140 0.047(4) 0.050(4) 0.044(4) -0.003(3) 0.007(3) 0.000(3)
C141 0.106(7) 0.078(7) 0.086(7) 0.011(5) -0.039(6) 0.005(5)
C142 0.098(8) 0.087(7) 0.070(5) 0.012(5) -0.033(5) 0.008(6)
C143 0.110(8) 0.085(7) 0.093(6) -0.005(6) -0.014(6) -0.020(6)
C144 0.082(7) 0.087(7) 0.153(10) 0.023(6) -0.027(7) -0.003(5)
C145 0.056(6) 0.056(6) 0.266(14) -0.015(7) -0.012(7) 0.011(4)
C146 0.045(6) 0.075(7) 0.305(15) -0.044(9) -0.007(8) 0.002(5)
C147 0.051(6) 0.075(7) 0.271(14) -0.033(9) -0.062(7) 0.018(5)
C148 0.097(8) 0.073(7) 0.207(12) -0.004(7) -0.081(8) 0.005(5)
C149 0.084(7) 0.061(6) 0.173(9) 0.015(6) -0.053(6) -0.007(5)
C150 0.062(6) 0.049(5) 0.203(10) 0.000(6) -0.035(6) 0.005(4)
C151 0.053(4) 0.055(5) 0.022(3) 0.008(3) -0.002(3) 0.000(4)
C152 0.050(4) 0.054(4) 0.025(3) -0.001(3) -0.002(3) -0.011(3)
C153 0.061(5) 0.035(4) 0.036(4) -0.004(3) -0.004(3) 0.001(3)
C161 0.116(8) 0.082(7) 0.040(5) 0.002(4) -0.012(5) -0.037(6)
C162 0.121(9) 0.072(6) 0.066(6) -0.026(5) -0.025(6) 0.015(6)
C163 0.062(6) 0.160(12) 0.091(8) -0.043(8) -0.029(5) 0.032(7)
P1 0.0349(10) 0.0414(10) 0.0468(10) -0.0070(8) 0.0037(8) -0.0007(8)
P2 0.0676(14) 0.0884(16) 0.0278(10) 0.0039(10) 0.0028(9) 0.0054(12)
P3 0.0531(13) 0.0583(13) 0.0462(11) 0.0056(9) -0.0186(9) 0.0008(10)
P4 0.0450(11) 0.0447(11) 0.0427(10) 0.0133(8) -0.0004(8) -0.0002(9)
F101 0.068(3) 0.146(5) 0.058(3) -0.040(3) 0.015(2) -0.012(3)
F102 0.069(3) 0.126(4) 0.045(3) 0.004(3) 0.005(2) 0.016(3)
F103 0.040(2) 0.070(3) 0.089(3) -0.003(3) -0.003(2) 0.005(2)
F104 0.061(3) 0.051(3) 0.092(3) -0.002(2) -0.003(2) -0.009(2)
F105 0.044(2) 0.066(3) 0.063(3) -0.015(2) -0.011(2) 0.003(2)
F106 0.064(3) 0.042(3) 0.193(6) -0.005(3) 0.027(4) 0.003(2)
F201 0.090(4) 0.088(4) 0.057(3) 0.011(3) -0.014(2) -0.026(3)
F202 0.115(5) 0.126(5) 0.055(3) -0.039(3) -0.023(3) 0.045(4)
F203 0.096(4) 0.102(4) 0.066(3) -0.014(3) 0.019(3) -0.028(3)
F204 0.153(6) 0.100(4) 0.053(3) -0.008(3) -0.015(3) 0.027(4)
F205 0.081(4) 0.235(8) 0.068(4) 0.004(4) 0.019(3) -0.014(5)
F206 0.128(5) 0.086(4) 0.070(3) 0.022(3) -0.026(3) -0.014(3)
F301 0.098(4) 0.130(5) 0.067(3) -0.018(3) -0.012(3) 0.032(4)
F302 0.144(6) 0.245(9) 0.047(3) -0.037(4) -0.014(3) 0.005(6)
F303 0.057(3) 0.067(3) 0.129(4) 0.024(3) -0.035(3) -0.004(2)
F304 0.084(4) 0.056(3) 0.143(5) 0.005(3) -0.032(3) 0.017(3)
F305 0.058(3) 0.126(5) 0.095(4) 0.013(3) -0.023(3) 0.003(3)
F306 0.089(4) 0.069(3) 0.158(5) 0.040(4) -0.059(4) -0.018(3)
F401 0.066(3) 0.065(3) 0.102(4) 0.002(3) -0.021(3) -0.022(2)
F402 0.063(3) 0.126(5) 0.094(4) 0.034(3) -0.046(3) -0.014(3)
F403 0.116(4) 0.113(4) 0.065(3) 0.038(3) 0.023(3) 0.015(4)
F404 0.054(3) 0.045(2) 0.071(3) -0.003(2) 0.003(2) 0.002(2)
F405 0.091(4) 0.084(3) 0.062(3) 0.011(3) 0.026(3) 0.010(3)
F406 0.085(4) 0.053(3) 0.180(6) 0.036(3) 0.042(4) 0.020(3)

loop_
_atom_type_symbol
_atom_type_scat_dispersion_real
_atom_type_scat_dispersion_imag
_atom_type_scat_Cromer_Mann_a1
_atom_type_scat_Cromer_Mann_b1
_atom_type_scat_Cromer_Mann_a2
_atom_type_scat_Cromer_Mann_b2
_atom_type_scat_Cromer_Mann_a3
_atom_type_scat_Cromer_Mann_b3
_atom_type_scat_Cromer_Mann_a4
_atom_type_scat_Cromer_Mann_b4
_atom_type_scat_Cromer_Mann_c
_atom_type_scat_source
C 0.0033 0.0016 2.3100 20.8439 1.0200 10.2075 1.5886 0.5687 0.8650 51.6512 0.2156 'International Tables Vol C 4.2.6.8 and 6.1.1.4'
H 0.0000 0.0000 0.4930 10.5109 0.3229 26.1257 0.1402 3.1424 0.0408 57.7998 0.0030 'International Tables Vol C 4.2.6.8 and 6.1.1.4'
Fe 0.3463 0.8444 11.7695 4.7611 7.3573 0.3072 3.5222 15.3535 2.3045 76.8805 1.0369 'International Tables Vol C 4.2.6.8 and 6.1.1.4'
N 0.0061 0.0033 12.2126 0.0057 3.1322 9.8933 2.0125 28.9975 1.1663 0.5826 -11.5290 'International Tables Vol C 4.2.6.8 and 6.1.1.4'
O 0.0106 0.0060 3.0485 13.2771 2.2868 5.7011 1.5463 0.3239 0.8670 32.9089 0.2508 'International Tables Vol C 4.2.6.8 and 6.1.1.4'
P 0.1023 0.0942 6.4345 1.9067 4.1791 27.1570 1.7800 0.5260 1.4908 68.1645 1.1149 'International Tables Vol C 4.2.6.8 and 6.1.1.4'
F 0.0171 0.0103 3.5392 10.2825 2.6412 4.2944 1.5170 0.2615 1.0243 26.1476 0.2776 'International Tables Vol C 4.2.6.8 and 6.1.1.4'

loop_
_geom_angle_atom_site_label_1
_geom_angle_site_symmetry_1
_geom_angle_atom_site_label_2
_geom_angle_site_symmetry_2
_geom_angle_atom_site_label_3
_geom_angle_site_symmetry_3
_geom_angle
_geom_angle_publ_flag
N1 . Fe1 . N2 . 81.2(2) yes
N1 . Fe1 . N3 . 161.3(2) yes
N2 . Fe1 . N3 . 80.2(2) yes
N1 . Fe1 . N4 . 89.9(2) yes
N2 . Fe1 . N4 . 97.8(2) yes
N3 . Fe1 . N4 . 93.1(2) yes
N1 . Fe1 . N5 . 100.2(2) yes
N2 . Fe1 . N5 . 177.6(2) yes
N3 . Fe1 . N5 . 98.5(2) yes
N4 . Fe1 . N5 . 80.3(2) yes
N1 . Fe1 . N6 . 94.0(2) yes
N2 . Fe1 . N6 . 101.0(2) yes
N3 . Fe1 . N6 . 89.1(2) yes
N4 . Fe1 . N6 . 161.2(2) yes
N5 . Fe1 . N6 . 80.9(2) yes
N7 . Fe2 . N8 . 81.0(2) yes
N7 . Fe2 . N9 . 161.59(19) yes
N8 . Fe2 . N9 . 80.6(2) yes
N7 . Fe2 . N10 . 92.8(2) yes
N8 . Fe2 . N10 . 99.0(2) yes
N9 . Fe2 . N10 . 91.2(2) yes
N7 . Fe2 . N11 . 99.2(2) yes
N8 . Fe2 . N11 . 179.4(2) yes
N9 . Fe2 . N11 . 99.2(2) yes
N10 . Fe2 . N11 . 80.4(2) yes
N7 . Fe2 . N12 . 89.3(2) yes
N8 . Fe2 . N12 . 99.2(2) yes
N9 . Fe2 . N12 . 92.4(2) yes
N10 . Fe2 . N12 . 161.77(19) yes
N11 . Fe2 . N12 . 81.3(2) yes
C8 . O1 . C51 . 118.9(5) yes
C52 . O2 . C53 . 113.3(8) yes
C23 . O11 . C61 . 118.7(5) yes
C62 . O12 . C63 . 113.8(5) yes
C108 . O21 . C151 . 116.5(5) yes
C152 . O22 . C153 . 109.0(5) yes
C123 . O31 . C161 . 118.1(5) yes
C162 . O32 . C163 . 115.0(7) yes
Fe1 . N1 . C1 . 128.4(4) yes
Fe1 . N1 . C5 . 114.3(4) yes
C1 . N1 . C5 . 117.2(5) yes
Fe1 . N2 . C6 . 119.6(4) yes
Fe1 . N2 . C10 . 119.8(4) yes
C6 . N2 . C10 . 120.4(5) yes
Fe1 . N3 . C11 . 115.1(4) yes
Fe1 . N3 . C15 . 126.7(4) yes
C11 . N3 . C15 . 118.2(5) yes
Fe1 . N4 . C16 . 126.5(4) yes
Fe1 . N4 . C20 . 115.8(4) yes
C16 . N4 . C20 . 117.6(5) yes
Fe1 . N5 . C21 . 119.4(4) yes
Fe1 . N5 . C25 . 119.7(4) yes
C21 . N5 . C25 . 120.8(5) yes
Fe1 . N6 . C26 . 113.8(4) yes
Fe1 . N6 . C30 . 127.8(4) yes
C26 . N6 . C30 . 118.4(5) yes
Fe2 . N7 . C101 . 127.7(4) yes
Fe2 . N7 . C105 . 114.5(4) yes
C101 . N7 . C105 . 117.8(5) yes
Fe2 . N8 . C106 . 118.8(4) yes
Fe2 . N8 . C110 . 120.3(4) yes
C106 . N8 . C110 . 120.8(5) yes
Fe2 . N9 . C111 . 114.5(4) yes
Fe2 . N9 . C115 . 127.4(4) yes
C111 . N9 . C115 . 118.1(5) yes
Fe2 . N10 . C116 . 128.1(4) yes
Fe2 . N10 . C120 . 114.9(4) yes
C116 . N10 . C120 . 117.0(5) yes
Fe2 . N11 . C121 . 119.6(4) yes
Fe2 . N11 . C125 . 119.2(4) yes
C121 . N11 . C125 . 121.2(5) yes
Fe2 . N12 . C126 . 113.8(4) yes
Fe2 . N12 . C130 . 128.8(4) yes
C126 . N12 . C130 . 117.4(5) yes
N1 . C1 . C2 . 123.5(6) yes
N1 . C1 . H11 . 118.004 no
C2 . C1 . H11 . 118.481 no
C1 . C2 . C3 . 118.6(6) yes
C1 . C2 . H21 . 120.421 no
C3 . C2 . H21 . 120.958 no
C2 . C3 . C4 . 119.2(6) yes
C2 . C3 . H31 . 120.500 no
C4 . C3 . H31 . 120.328 no
C3 . C4 . C5 . 120.0(6) yes
C3 . C4 . H41 . 120.267 no
C5 . C4 . H41 . 119.730 no
N1 . C5 . C4 . 121.4(5) yes
N1 . C5 . C6 . 113.3(5) yes
C4 . C5 . C6 . 125.3(5) yes
C5 . C6 . N2 . 111.4(5) yes
C5 . C6 . C7 . 127.3(6) yes
N2 . C6 . C7 . 121.2(6) yes
C6 . C7 . C8 . 119.0(6) yes
C6 . C7 . H71 . 120.411 no
C8 . C7 . H71 . 120.604 no
C7 . C8 . O1 . 116.2(6) yes
C7 . C8 . C9 . 120.6(6) yes
O1 . C8 . C9 . 123.2(6) yes
C8 . C9 . C10 . 116.5(6) yes
C8 . C9 . H91 . 121.370 no
C10 . C9 . H91 . 122.153 no
C9 . C10 . N2 . 122.3(6) yes
C9 . C10 . C11 . 125.7(6) yes
N2 . C10 . C11 . 111.9(5) yes
C10 . C11 . N3 . 113.0(5) yes
C10 . C11 . C12 . 125.0(6) yes
N3 . C11 . C12 . 122.0(6) yes
C11 . C12 . C13 . 119.8(7) yes
C11 . C12 . H121 . 120.060 no
C13 . C12 . H121 . 120.146 no
C12 . C13 . C14 . 117.9(7) yes
C12 . C13 . H131 . 121.663 no
C14 . C13 . H131 . 120.431 no
C13 . C14 . C15 . 120.0(6) yes
C13 . C14 . H141 . 120.228 no
C15 . C14 . H141 . 119.760 no
C14 . C15 . N3 . 122.1(6) yes
C14 . C15 . H151 . 119.159 no
N3 . C15 . H151 . 118.775 no
N4 . C16 . C17 . 122.8(6) yes
N4 . C16 . H161 . 118.271 no
C17 . C16 . H161 . 118.921 no
C16 . C17 . C18 . 118.6(6) yes
C16 . C17 . H171 . 120.312 no
C18 . C17 . H171 . 121.044 no
C17 . C18 . C19 . 119.3(6) yes
C17 . C18 . H181 . 120.560 no
C19 . C18 . H181 . 120.131 no
C18 . C19 . C20 . 118.8(6) yes
C18 . C19 . H191 . 121.141 no
C20 . C19 . H191 . 120.083 no
C19 . C20 . N4 . 122.8(5) yes
C19 . C20 . C21 . 124.5(6) yes
N4 . C20 . C21 . 112.6(5) yes
C20 . C21 . N5 . 111.9(5) yes
C20 . C21 . C22 . 126.8(6) yes
N5 . C21 . C22 . 121.2(5) yes
C21 . C22 . C23 . 117.8(6) yes
C21 . C22 . H221 . 121.123 no
C23 . C22 . H221 . 121.058 no
C22 . C23 . O11 . 115.9(5) yes
C22 . C23 . C24 . 120.2(5) yes
O11 . C23 . C24 . 123.9(5) yes
C23 . C24 . C25 . 119.0(6) yes
C23 . C24 . H241 . 120.429 no
C25 . C24 . H241 . 120.543 no
C24 . C25 . N5 . 120.9(5) yes
C24 . C25 . C26 . 127.2(5) yes
N5 . C25 . C26 . 111.8(5) yes
C25 . C26 . N6 . 113.7(5) yes
C25 . C26 . C27 . 125.7(5) yes
N6 . C26 . C27 . 120.6(5) yes
C26 . C27 . C28 . 119.2(6) yes
C26 . C27 . H271 . 120.117 no
C28 . C27 . H271 . 120.728 no
C27 . C28 . C29 . 120.3(7) yes
C27 . C28 . H281 . 119.737 no
C29 . C28 . H281 . 119.962 no
C28 . C29 . C30 . 119.2(6) yes
C28 . C29 . H291 . 120.548 no
C30 . C29 . H291 . 120.233 no
N6 . C30 . C29 . 122.2(6) yes
N6 . C30 . H301 . 118.759 no
C29 . C30 . H301 . 118.999 no
C32 . C31 . C39 . 120.54(2) yes
C32 . C31 . H311 . 118.04(2) no
C39 . C31 . H311 . 121.422(15) no
C31 . C32 . C33 . 116.66(2) yes
C31 . C32 . C53 . 126.9(6) yes
C33 . C32 . C53 . 116.4(6) yes
C32 . C33 . C34 . 126.881(15) yes
C32 . C33 . H331 . 116.538(18) no
C34 . C33 . H331 . 116.579(16) no
C33 . C34 . C40 . 115.486(17) yes
C33 . C34 . H341 . 123.372(15) no
C40 . C34 . H341 . 121.14(2) no
C36 . C35 . C40 . 115.93(2) yes
C36 . C35 . H351 . 120.83(2) no
C40 . C35 . H351 . 123.244(15) no
C35 . C36 . C37 . 124.55(2) yes
C35 . C36 . H361 . 119.34(2) no
C37 . C36 . H361 . 116.110(19) no
C36 . C37 . C38 . 119.893(17) yes
C36 . C37 . H371 . 120.522(17) no
C38 . C37 . H371 . 119.584(16) no
C37 . C38 . C39 . 119.686(16) yes
C37 . C38 . H381 . 120.290(16) no
C39 . C38 . H381 . 120.02(2) no
C31 . C39 . C38 . 120.421(16) yes
C31 . C39 . C40 . 117.868(18) yes
C38 . C39 . C40 . 121.64(2) yes
C35 . C40 . C39 . 118.278(17) yes
C35 . C40 . C34 . 119.323(16) yes
C39 . C40 . C34 . 122.334(17) yes
C42 . C41 . C49 . 120.12(3) yes
C42 . C41 . H411 . 119.26(3) no
C49 . C41 . H411 . 120.62(3) no
C41 . C42 . C43 . 120.23(3) yes
C41 . C42 . C63 . 122.7(3) yes
C43 . C42 . C63 . 116.9(3) yes
C42 . C43 . C44 . 120.065(9) yes
C42 . C43 . H431 . 119.608(9) no
C44 . C43 . H431 . 120.33(3) no
C43 . C44 . C50 . 120.77(3) yes
C43 . C44 . H441 . 119.56(3) no
C50 . C44 . H441 . 119.66(3) no
C46 . C45 . C50 . 120.63(3) yes
C46 . C45 . H451 . 120.05(3) no
C50 . C45 . H451 . 119.32(3) no
C45 . C46 . C47 . 118.98(3) yes
C45 . C46 . H461 . 119.99(3) no
C47 . C46 . H461 . 121.030(7) no
C46 . C47 . C48 . 121.725(7) yes
C46 . C47 . H471 . 118.577(8) no
C48 . C47 . H471 . 119.70(3) no
C47 . C48 . C49 . 119.19(3) yes
C47 . C48 . H481 . 120.36(3) no
C49 . C48 . H481 . 120.45(3) no
C41 . C49 . C48 . 120.49(3) yes
C41 . C49 . C50 . 119.80(3) yes
C48 . C49 . C50 . 119.69(3) yes
C45 . C50 . C49 . 119.76(3) yes
C45 . C50 . C44 . 121.11(3) yes
C49 . C50 . C44 . 118.998(9) yes
O1 . C51 . C52 . 109.1(7) yes
O1 . C51 . H511 . 109.978 no
C52 . C51 . H511 . 110.003 no
O1 . C51 . H512 . 109.219 no
C52 . C51 . H512 . 109.071 no
H511 . C51 . H512 . 109.468 no
C51 . C52 . O2 . 108.6(7) yes
C51 . C52 . H521 . 109.223 no
O2 . C52 . H521 . 110.077 no
C51 . C52 . H522 . 110.087 no
O2 . C52 . H522 . 109.334 no
H521 . C52 . H522 . 109.468 no
C32 . C53 . O2 . 115.8(7) yes
C32 . C53 . H531 . 107.524 no
O2 . C53 . H531 . 107.938 no
C32 . C53 . H532 . 108.075 no
O2 . C53 . H532 . 107.891 no
H531 . C53 . H532 . 109.468 no
O11 . C61 . C62 . 108.9(5) yes
O11 . C61 . H611 . 109.845 no
C62 . C61 . H611 . 109.774 no
O11 . C61 . H612 . 109.065 no
C62 . C61 . H612 . 109.724 no
H611 . C61 . H612 . 109.467 no
C61 . C62 . O12 . 109.1(6) yes
C61 . C62 . H621 . 109.468 no
O12 . C62 . H621 . 109.125 no
C61 . C62 . H622 . 109.925 no
O12 . C62 . H622 . 109.752 no
H621 . C62 . H622 . 109.467 no
C42 . C63 . O12 . 117.3(5) yes
C42 . C63 . H631 . 108.151 no
O12 . C63 . H631 . 107.621 no
C42 . C63 . H632 . 106.916 no
O12 . C63 . H632 . 107.181 no
H631 . C63 . H632 . 109.467 no
N7 . C101 . C102 . 122.8(6) yes
N7 . C101 . H1011 . 118.349 no
C102 . C101 . H1011 . 118.816 no
C101 . C102 . C103 . 120.1(6) yes
C101 . C102 . H1021 . 119.962 no
C103 . C102 . H1021 . 119.968 no
C102 . C103 . C104 . 117.6(6) yes
C102 . C103 . H1031 . 121.177 no
C104 . C103 . H1031 . 121.223 no
C103 . C104 . C105 . 120.3(6) yes
C103 . C104 . H1041 . 119.746 no
C105 . C104 . H1041 . 119.981 no
C104 . C105 . N7 . 121.4(6) yes
C104 . C105 . C106 . 125.3(5) yes
N7 . C105 . C106 . 113.3(5) yes
C105 . C106 . N8 . 112.1(5) yes
C105 . C106 . C107 . 127.6(6) yes
N8 . C106 . C107 . 120.2(6) yes
C106 . C107 . C108 . 119.2(6) yes
C106 . C107 . H1071 . 120.593 no
C108 . C107 . H1071 . 120.219 no
C107 . C108 . O21 . 123.9(5) yes
C107 . C108 . C109 . 120.0(5) yes
O21 . C108 . C109 . 116.1(6) yes
C108 . C109 . C110 . 117.3(6) yes
C108 . C109 . H1091 . 121.303 no
C110 . C109 . H1091 . 121.400 no
C109 . C110 . N8 . 122.3(5) yes
C109 . C110 . C111 . 127.0(6) yes
N8 . C110 . C111 . 110.7(5) yes
C110 . C111 . N9 . 113.9(5) yes
C110 . C111 . C112 . 124.0(5) yes
N9 . C111 . C112 . 122.0(5) yes
C111 . C112 . C113 . 120.1(6) yes
C111 . C112 . H1121 . 120.129 no
C113 . C112 . H1121 . 119.785 no
C112 . C113 . C114 . 117.5(6) yes
C112 . C113 . H1131 . 121.143 no
C114 . C113 . H1131 . 121.307 no
C113 . C114 . C115 . 119.5(6) yes
C113 . C114 . H1141 . 120.350 no
C115 . C114 . H1141 . 120.104 no
C114 . C115 . N9 . 122.7(6) yes
C114 . C115 . H1151 . 118.870 no
N9 . C115 . H1151 . 118.398 no
N10 . C116 . C117 . 122.2(6) yes
N10 . C116 . H1161 . 118.618 no
C117 . C116 . H1161 . 119.153 no
C116 . C117 . C118 . 120.5(6) yes
C116 . C117 . H1171 . 119.622 no
C118 . C117 . H1171 . 119.881 no
C117 . C118 . C119 . 118.1(6) yes
C117 . C118 . H1181 . 120.878 no
C119 . C118 . H1181 . 121.057 no
C118 . C119 . C120 . 119.6(6) yes
C118 . C119 . H1191 . 120.623 no
C120 . C119 . H1191 . 119.781 no
C119 . C120 . N10 . 122.6(5) yes
C119 . C120 . C121 . 125.0(5) yes
N10 . C120 . C121 . 112.4(5) yes
C120 . C121 . N11 . 112.5(5) yes
C120 . C121 . C122 . 126.0(5) yes
N11 . C121 . C122 . 121.4(5) yes
C121 . C122 . C123 . 117.8(5) yes
C121 . C122 . H1221 . 121.333 no
C123 . C122 . H1221 . 120.821 no
C122 . C123 . O31 . 114.7(5) yes
C122 . C123 . C124 . 120.0(5) yes
O31 . C123 . C124 . 125.3(6) yes
C123 . C124 . C125 . 118.8(6) yes
C123 . C124 . H1241 . 120.430 no
C125 . C124 . H1241 . 120.803 no
C124 . C125 . N11 . 120.8(5) yes
C124 . C125 . C126 . 127.9(6) yes
N11 . C125 . C126 . 111.3(5) yes
C125 . C126 . N12 . 114.3(5) yes
C125 . C126 . C127 . 123.8(5) yes
N12 . C126 . C127 . 121.9(5) yes
C126 . C127 . C128 . 118.7(6) yes
C126 . C127 . H1271 . 120.419 no
C128 . C127 . H1271 . 120.928 no
C127 . C128 . C129 . 119.5(6) yes
C127 . C128 . H1281 . 119.771 no
C129 . C128 . H1281 . 120.692 no
C128 . C129 . C130 . 119.1(6) yes
C128 . C129 . H1291 . 120.201 no
C130 . C129 . H1291 . 120.741 no
C129 . C130 . N12 . 123.5(5) yes
C129 . C130 . H1301 . 118.441 no
N12 . C130 . H1301 . 118.091 no
C132 . C131 . C139 . 122.98(3) yes
C132 . C131 . H1311 . 118.11(4) no
C139 . C131 . H1311 . 118.91(3) no
C131 . C132 . C133 . 118.05(4) yes
C131 . C132 . C153 . 117.5(3) yes
C133 . C132 . C153 . 124.4(3) yes
C132 . C133 . C134 . 120.686(19) yes
C132 . C133 . H1331 . 119.011(19) no
C134 . C133 . H1331 . 120.29(3) no
C133 . C134 . C140 . 120.47(3) yes
C133 . C134 . H1341 . 119.98(3) no
C140 . C134 . H1341 . 119.55(4) no
C136 . C135 . C140 . 120.80(3) yes
C136 . C135 . H1351 . 119.56(4) no
C140 . C135 . H1351 . 119.63(3) no
C135 . C136 . C137 . 120.60(3) yes
C135 . C136 . H1361 . 119.84(4) no
C137 . C136 . H1361 . 119.558(19) no
C136 . C137 . C138 . 120.122(19) yes
C136 . C137 . H1371 . 119.691(19) no
C138 . C137 . H1371 . 120.18(3) no
C137 . C138 . C139 . 119.97(3) yes
C137 . C138 . H1381 . 120.02(3) no
C139 . C138 . H1381 . 119.99(4) no
C138 . C139 . C131 . 121.84(3) yes
C138 . C139 . C140 . 120.22(3) yes
C131 . C139 . C140 . 117.94(3) yes
C135 . C140 . C134 . 121.90(3) yes
C135 . C140 . C139 . 118.27(3) yes
C134 . C140 . C139 . 119.83(4) yes
C142 . C141 . C149 . 117.22(4) yes
C142 . C141 . H1411 . 120.52(3) no
C149 . C141 . H1411 . 122.26(2) no
C141 . C142 . C143 . 117.91(3) yes
C141 . C142 . C163 . 118.8(5) yes
C143 . C142 . C163 . 123.3(5) yes
C142 . C143 . C144 . 125.617(17) yes
C142 . C143 . H1431 . 116.125(19) no
C144 . C143 . H1431 . 118.25(3) no
C143 . C144 . C150 . 115.66(3) yes
C143 . C144 . H1441 . 122.84(2) no
C150 . C144 . H1441 . 121.50(3) no
C146 . C145 . C150 . 118.09(4) yes
C146 . C145 . H1451 . 119.85(4) no
C150 . C145 . H1451 . 122.04(2) no
C145 . C146 . C147 . 121.14(3) yes
C145 . C146 . H1461 . 120.27(3) no
C147 . C146 . H1461 . 118.56(2) no
C146 . C147 . C148 . 121.068(18) yes
C146 . C147 . H1471 . 117.199(18) no
C148 . C147 . H1471 . 121.73(3) no
C147 . C148 . C149 . 119.91(2) yes
C147 . C148 . H1481 . 118.21(3) no
C149 . C148 . H1481 . 121.88(3) no
C141 . C149 . C148 . 117.92(3) yes
C141 . C149 . C150 . 124.09(2) yes
C148 . C149 . C150 . 117.95(3) yes
C149 . C150 . C145 . 121.291(17) yes
C149 . C150 . C144 . 119.02(2) yes
C145 . C150 . C144 . 119.48(2) yes
O21 . C151 . C152 . 110.2(6) yes
O21 . C151 . H1511 . 109.332 no
C152 . C151 . H1511 . 109.708 no
O21 . C151 . H1512 . 109.284 no
C152 . C151 . H1512 . 108.827 no
H1511 . C151 . H1512 . 109.467 no
C151 . C152 . O22 . 112.7(6) yes
C151 . C152 . H1521 . 108.273 no
O22 . C152 . H1521 . 108.458 no
C151 . C152 . H1522 . 109.179 no
O22 . C152 . H1522 . 108.724 no
H1521 . C152 . H1522 . 109.466 no
C132 . C153 . O22 . 112.3(5) yes
C132 . C153 . H1531 . 108.651 no
O22 . C153 . H1531 . 108.754 no
C132 . C153 . H1532 . 109.135 no
O22 . C153 . H1532 . 108.497 no
H1531 . C153 . H1532 . 109.466 no
O31 . C161 . C162 . 105.2(7) yes
O31 . C161 . H1611 . 111.160 no
C162 . C161 . H1611 . 109.556 no
O31 . C161 . H1612 . 110.245 no
C162 . C161 . H1612 . 111.157 no
H1611 . C161 . H1612 . 109.466 no
C161 . C162 . O32 . 113.5(9) yes
C161 . C162 . H1621 . 107.207 no
O32 . C162 . H1621 . 107.595 no
C161 . C162 . H1622 . 110.110 no
O32 . C162 . H1622 . 108.866 no
H1621 . C162 . H1622 . 109.466 no
C142 . C163 . O32 . 108.7(8) yes
C142 . C163 . H1631 . 109.752 no
O32 . C163 . H1631 . 109.563 no
C142 . C163 . H1632 . 109.977 no
O32 . C163 . H1632 . 109.361 no
H1631 . C163 . H1632 . 109.465 no
F101 . P1 . F102 . 179.361 yes
F101 . P1 . F103 . 89.53(5) yes
F102 . P1 . F103 . 90.94(5) yes
F101 . P1 . F104 . 90.22(4) yes
F102 . P1 . F104 . 89.35(4) yes
F103 . P1 . F104 . 89.442(13) yes
F101 . P1 . F105 . 90.74(5) yes
F102 . P1 . F105 . 88.80(5) yes
F103 . P1 . F105 . 179.700 yes
F104 . P1 . F105 . 90.42(3) yes
F101 . P1 . F106 . 88.99(4) yes
F102 . P1 . F106 . 91.44(4) yes
F103 . P1 . F106 . 91.159(12) yes
F104 . P1 . F106 . 179.002 yes
F105 . P1 . F106 . 88.987(12) yes
F201 . P2 . F202 . 178.773 yes
F201 . P2 . F203 . 88.77(3) yes
F202 . P2 . F203 . 90.10(3) yes
F201 . P2 . F204 . 89.66(2) yes
F202 . P2 . F204 . 89.81(4) yes
F203 . P2 . F204 . 87.55(3) yes
F201 . P2 . F205 . 93.97(3) yes
F202 . P2 . F205 . 87.12(3) yes
F203 . P2 . F205 . 174.583 yes
F204 . P2 . F205 . 87.80(3) yes
F201 . P2 . F206 . 91.37(2) yes
F202 . P2 . F206 . 89.13(2) yes
F203 . P2 . F206 . 91.02(3) yes
F204 . P2 . F206 . 178.219 yes
F205 . P2 . F206 . 93.58(3) yes
F301 . P3 . F302 . 177.218 yes
F301 . P3 . F303 . 92.44(4) yes
F302 . P3 . F303 . 89.27(4) yes
F301 . P3 . F304 . 89.391(13) yes
F302 . P3 . F304 . 92.743(14) yes
F303 . P3 . F304 . 91.859(11) yes
F301 . P3 . F305 . 88.31(4) yes
F302 . P3 . F305 . 89.98(4) yes
F303 . P3 . F305 . 179.247 yes
F304 . P3 . F305 . 88.24(3) yes
F301 . P3 . F306 . 88.80(5) yes
F302 . P3 . F306 . 89.057(16) yes
F303 . P3 . F306 . 88.624(10) yes
F304 . P3 . F306 . 178.142 yes
F305 . P3 . F306 . 91.297(11) yes
F401 . P4 . F402 . 176.933 yes
F401 . P4 . F403 . 89.59(3) yes
F402 . P4 . F403 . 93.43(3) yes
F401 . P4 . F404 . 89.291(12) yes
F402 . P4 . F404 . 91.182(10) yes
F403 . P4 . F404 . 91.48(4) yes
F401 . P4 . F405 . 89.23(5) yes
F402 . P4 . F405 . 87.75(3) yes
F403 . P4 . F405 . 178.591 yes
F404 . P4 . F405 . 89.27(3) yes
F401 . P4 . F406 . 90.619(12) yes
F402 . P4 . F406 . 88.860(11) yes
F403 . P4 . F406 . 89.41(4) yes
F404 . P4 . F406 . 179.107 yes
F405 . P4 . F406 . 89.84(3) yes

loop_
_geom_bond_atom_site_label_1
_geom_bond_site_symmetry_1
_geom_bond_atom_site_label_2
_geom_bond_site_symmetry_2
_geom_bond_distance
_geom_bond_publ_flag
Fe1 . N1 . 1.971(5) yes
Fe1 . N2 . 1.888(5) yes
Fe1 . N3 . 1.987(5) yes
Fe1 . N4 . 1.967(5) yes
Fe1 . N5 . 1.877(5) yes
Fe1 . N6 . 1.976(5) yes
Fe2 . N7 . 1.973(5) yes
Fe2 . N8 . 1.880(5) yes
Fe2 . N9 . 1.976(5) yes
Fe2 . N10 . 1.985(5) yes
Fe2 . N11 . 1.883(5) yes
Fe2 . N12 . 1.958(5) yes
O1 . C8 . 1.343(7) yes
O1 . C51 . 1.414(9) yes
O2 . C52 . 1.397(9) yes
O2 . C53 . 1.364(10) yes
O11 . C23 . 1.337(7) yes
O11 . C61 . 1.440(7) yes
O12 . C62 . 1.414(8) yes
O12 . C63 . 1.412(7) yes
O21 . C108 . 1.323(7) yes
O21 . C151 . 1.444(8) yes
O22 . C152 . 1.406(8) yes
O22 . C153 . 1.439(7) yes
O31 . C123 . 1.337(7) yes
O31 . C161 . 1.478(9) yes
O32 . C162 . 1.327(11) yes
O32 . C163 . 1.363(12) yes
N1 . C1 . 1.329(8) yes
N1 . C5 . 1.379(7) yes
N2 . C6 . 1.346(7) yes
N2 . C10 . 1.328(8) yes
N3 . C11 . 1.340(8) yes
N3 . C15 . 1.348(8) yes
N4 . C16 . 1.351(7) yes
N4 . C20 . 1.346(8) yes
N5 . C21 . 1.345(7) yes
N5 . C25 . 1.338(7) yes
N6 . C26 . 1.372(7) yes
N6 . C30 . 1.349(7) yes
N7 . C101 . 1.345(8) yes
N7 . C105 . 1.362(7) yes
N8 . C106 . 1.350(7) yes
N8 . C110 . 1.346(8) yes
N9 . C111 . 1.356(7) yes
N9 . C115 . 1.334(7) yes
N10 . C116 . 1.352(8) yes
N10 . C120 . 1.357(7) yes
N11 . C121 . 1.330(7) yes
N11 . C125 . 1.343(7) yes
N12 . C126 . 1.366(7) yes
N12 . C130 . 1.337(7) yes
C1 . C2 . 1.361(9) yes
C1 . H11 . 1.000 no
C2 . C3 . 1.384(9) yes
C2 . H21 . 1.000 no
C3 . C4 . 1.356(9) yes
C3 . H31 . 1.000 no
C4 . C5 . 1.363(8) yes
C4 . H41 . 1.000 no
C5 . C6 . 1.474(8) yes
C6 . C7 . 1.358(8) yes
C7 . C8 . 1.387(9) yes
C7 . H71 . 1.000 no
C8 . C9 . 1.395(9) yes
C9 . C10 . 1.392(9) yes
C9 . H91 . 1.000 no
C10 . C11 . 1.476(8) yes
C11 . C12 . 1.373(9) yes
C12 . C13 . 1.365(10) yes
C12 . H121 . 1.000 no
C13 . C14 . 1.388(10) yes
C13 . H131 . 1.000 no
C14 . C15 . 1.351(9) yes
C14 . H141 . 1.000 no
C15 . H151 . 1.000 no
C16 . C17 . 1.368(9) yes
C16 . H161 . 1.000 no
C17 . C18 . 1.389(10) yes
C17 . H171 . 1.000 no
C18 . C19 . 1.376(9) yes
C18 . H181 . 1.000 no
C19 . C20 . 1.375(9) yes
C19 . H191 . 1.000 no
C20 . C21 . 1.460(8) yes
C21 . C22 . 1.386(8) yes
C22 . C23 . 1.400(8) yes
C22 . H221 . 1.000 no
C23 . C24 . 1.373(8) yes
C24 . C25 . 1.383(8) yes
C24 . H241 . 1.000 no
C25 . C26 . 1.453(8) yes
C26 . C27 . 1.375(9) yes
C27 . C28 . 1.363(9) yes
C27 . H271 . 1.000 no
C28 . C29 . 1.369(9) yes
C28 . H281 . 1.000 no
C29 . C30 . 1.349(9) yes
C29 . H291 . 1.000 no
C30 . H301 . 1.000 no
C31 . C32 . 1.3749(3) yes
C31 . C39 . 1.4427(5) yes
C31 . H311 . 1.00001(18) no
C32 . C33 . 1.3923(2) yes
C32 . C53 . 1.509(9) yes
C33 . C34 . 1.3782(4) yes
C33 . H331 . 1.0000(2) no
C34 . C40 . 1.3791(3) yes
C34 . H341 . 1.00000(18) no
C35 . C36 . 1.3743(3) yes
C35 . C40 . 1.4418(4) yes
C35 . H351 . 1.00001(18) no
C36 . C37 . 1.3716(2) yes
C36 . H361 . 1.0000(3) no
C37 . C38 . 1.3557(4) yes
C37 . H371 . 1.0000(2) no
C38 . C39 . 1.3691(3) yes
C38 . H381 . 1.00001(18) no
C39 . C40 . 1.4235(3) yes
C41 . C42 . 1.3736(4) yes
C41 . C49 . 1.4044(4) yes
C41 . H411 . 1.0000(5) no
C42 . C43 . 1.3923(7) yes
C42 . C63 . 1.484(7) yes
C43 . C44 . 1.3788(4) yes
C43 . H431 . 1.0000(3) no
C44 . C50 . 1.3947(4) yes
C44 . H441 . 1.0000(5) no
C45 . C46 . 1.3780(4) yes
C45 . C50 . 1.4031(4) yes
C45 . H451 . 1.0000(5) no
C46 . C47 . 1.3947(7) yes
C46 . H461 . 1.0000(3) no
C47 . C48 . 1.3844(4) yes
C47 . H471 . 1.0000(3) no
C48 . C49 . 1.3996(4) yes
C48 . H481 . 1.0000(5) no
C49 . C50 . 1.4004(7) yes
C51 . C52 . 1.489(10) yes
C51 . H511 . 1.000 no
C51 . H512 . 1.000 no
C52 . H521 . 1.000 no
C52 . H522 . 1.000 no
C53 . H531 . 1.000 no
C53 . H532 . 1.000 no
C61 . C62 . 1.489(8) yes
C61 . H611 . 1.000 no
C61 . H612 . 1.000 no
C62 . H621 . 1.000 no
C62 . H622 . 1.000 no
C63 . H631 . 1.000 no
C63 . H632 . 1.000 no
C101 . C102 . 1.356(9) yes
C101 . H1011 . 1.000 no
C102 . C103 . 1.378(9) yes
C102 . H1021 . 1.000 no
C103 . C104 . 1.389(10) yes
C103 . H1031 . 1.000 no
C104 . C105 . 1.367(9) yes
C104 . H1041 . 1.000 no
C105 . C106 . 1.455(9) yes
C106 . C107 . 1.387(8) yes
C107 . C108 . 1.388(9) yes
C107 . H1071 . 1.000 no
C108 . C109 . 1.412(9) yes
C109 . C110 . 1.374(8) yes
C109 . H1091 . 1.000 no
C110 . C111 . 1.469(8) yes
C111 . C112 . 1.369(9) yes
C112 . C113 . 1.382(9) yes
C112 . H1121 . 1.000 no
C113 . C114 . 1.393(9) yes
C113 . H1131 . 1.000 no
C114 . C115 . 1.372(9) yes
C114 . H1141 . 1.000 no
C115 . H1151 . 1.000 no
C116 . C117 . 1.363(9) yes
C116 . H1161 . 1.000 no
C117 . C118 . 1.373(9) yes
C117 . H1171 . 1.000 no
C118 . C119 . 1.372(9) yes
C118 . H1181 . 1.000 no
C119 . C120 . 1.372(8) yes
C119 . H1191 . 1.000 no
C120 . C121 . 1.472(8) yes
C121 . C122 . 1.380(8) yes
C122 . C123 . 1.401(8) yes
C122 . H1221 . 1.000 no
C123 . C124 . 1.384(9) yes
C124 . C125 . 1.374(8) yes
C124 . H1241 . 1.000 no
C125 . C126 . 1.454(8) yes
C126 . C127 . 1.395(9) yes
C127 . C128 . 1.376(9) yes
C127 . H1271 . 1.000 no
C128 . C129 . 1.373(8) yes
C128 . H1281 . 1.000 no
C129 . C130 . 1.371(8) yes
C129 . H1291 . 1.000 no
C130 . H1301 . 1.000 no
C131 . C132 . 1.3791(5) yes
C131 . C139 . 1.3954(8) yes
C131 . H1311 . 1.00001(19) no
C132 . C133 . 1.3945(3) yes
C132 . C153 . 1.482(7) yes
C133 . C134 . 1.3812(7) yes
C133 . H1331 . 1.0000(4) no
C134 . C140 . 1.3997(5) yes
C134 . H1341 . 1.0000(2) no
C135 . C136 . 1.3693(5) yes
C135 . C140 . 1.4087(8) yes
C135 . H1351 . 1.0000(2) no
C136 . C137 . 1.3775(3) yes
C136 . H1361 . 1.0000(5) no
C137 . C138 . 1.3829(7) yes
C137 . H1371 . 1.0000(4) no
C138 . C139 . 1.3976(5) yes
C138 . H1381 . 1.00000(19) no
C139 . C140 . 1.3978(3) yes
C141 . C142 . 1.3836(5) yes
C141 . C149 . 1.4162(3) yes
C141 . H1411 . 1.0000(5) no
C142 . C143 . 1.4133(7) yes
C142 . C163 . 1.622(13) yes
C143 . C144 . 1.4078(3) yes
C143 . H1431 . 1.0000(3) no
C144 . C150 . 1.4005(5) yes
C144 . H1441 . 1.0000(5) no
C145 . C146 . 1.3721(5) yes
C145 . C150 . 1.4006(3) yes
C145 . H1451 . 1.0000(5) no
C146 . C147 . 1.3758(8) yes
C146 . H1461 . 1.0000(2) no
C147 . C148 . 1.3742(3) yes
C147 . H1471 . 1.0000(3) no
C148 . C149 . 1.3913(4) yes
C148 . H1481 . 1.0000(6) no
C149 . C150 . 1.4095(8) yes
C151 . C152 . 1.463(9) yes
C151 . H1511 . 1.000 no
C151 . H1512 . 1.000 no
C152 . H1521 . 1.000 no
C152 . H1522 . 1.000 no
C153 . H1531 . 1.000 no
C153 . H1532 . 1.000 no
C161 . C162 . 1.557(12) yes
C161 . H1611 . 1.000 no
C161 . H1612 . 1.000 no
C162 . H1621 . 1.000 no
C162 . H1622 . 1.000 no
C163 . H1631 . 1.000 no
C163 . H1632 . 1.000 no
P1 . F101 . 1.5880(9) yes
P1 . F102 . 1.5742(9) yes
P1 . F103 . 1.5843(3) yes
P1 . F104 . 1.5721(5) yes
P1 . F105 . 1.5832(3) yes
P1 . F106 . 1.5677(5) yes
P2 . F201 . 1.5788(6) yes
P2 . F202 . 1.5830(5) yes
P2 . F203 . 1.5658(4) yes
P2 . F204 . 1.6031(4) yes
P2 . F205 . 1.5751(4) yes
P2 . F206 . 1.5607(4) yes
P3 . F301 . 1.5650(9) yes
P3 . F302 . 1.5505(9) yes
P3 . F303 . 1.5758(3) yes
P3 . F304 . 1.5577(5) yes
P3 . F305 . 1.5803(3) yes
P3 . F306 . 1.5716(5) yes
P4 . F401 . 1.5806(4) yes
P4 . F402 . 1.5692(4) yes
P4 . F403 . 1.5679(8) yes
P4 . F404 . 1.5699(5) yes
P4 . F405 . 1.5892(8) yes
P4 . F406 . 1.5964(5) yes
